data_2222214
loop_
_publ_author_name
'Dong, Wen-Kui'
'Wu, Jian-Chao'
'Yao, Jian'
'Gong, Shang-Sheng'
'Tong, Jun-Feng'

_publ_section_title
;
 {2,2'-[1,1'-(Ethylenedioxydinitrilo)diethylidyne]di-1-naphtholato}copper(II)
;
_journal_coeditor_code AT2815
_journal_issue 7
_journal_name_full 'Acta Crystallographica Section E'
_journal_page_first m802
_journal_paper_doi 10.1107/S1600536809023010
_journal_volume 65
_journal_year 2009
_chemical_formula_iupac '[Cu (C26 H22 N2 O4)]'
_chemical_formula_moiety 'C26 H22 Cu N2 O4'
_chemical_formula_sum 'C26 H22 Cu N2 O4'
_chemical_formula_weight 490.00
_chemical_name_systematic
;
{2,2'-[1,1'-(Ethylenedioxydinitrilo)diethylidyne]di-1-naphtholato}copper(II)
;
_space_group_IT_number 14
_symmetry_cell_setting monoclinic
_symmetry_space_group_name_Hall '-P 2yn'
_symmetry_space_group_name_H-M 'P 1 21/n 1'
_atom_sites_solution_hydrogens geom
_atom_sites_solution_primary direct
_atom_sites_solution_secondary difmap
_cell_angle_alpha 90.00
_cell_angle_beta 103.217(2)
_cell_angle_gamma 90.00
_cell_formula_units_Z 4
_cell_length_a 13.0288(17)
_cell_length_b 7.8934(12)
_cell_length_c 21.292(2)
_cell_measurement_reflns_used 2535
_cell_measurement_temperature 298(2)
_cell_measurement_theta_max 25.271
_cell_measurement_theta_min 3.018
_cell_volume 2131.7(5)
_computing_cell_refinement 'SAINT (Siemens, 1996)'
_computing_data_collection 'SMART (Siemens, 1996)'
_computing_data_reduction 'SAINT (Siemens, 1996)'
_computing_molecular_graphics 'SHELXTL (Sheldrick, 2008)'
_computing_publication_material 'SHELXTL (Sheldrick, 2008)'
_computing_structure_refinement 'SHELXL97 (Sheldrick, 2008)'
_computing_structure_solution 'SHELXS97 (Sheldrick, 2008)'
_diffrn_ambient_temperature 298(2)
_diffrn_measured_fraction_theta_full 0.997
_diffrn_measured_fraction_theta_max 0.997
_diffrn_measurement_device_type 'Bruker SMART 1000 CCD area-detector'
_diffrn_measurement_method '\f and \w'
_diffrn_radiation_monochromator graphite
_diffrn_radiation_source 'fine-focus sealed tube'
_diffrn_radiation_type MoK\a
_diffrn_radiation_wavelength 0.71073
_diffrn_reflns_av_R_equivalents 0.0509
_diffrn_reflns_av_sigmaI/netI 0.0599
_diffrn_reflns_limit_h_max 13
_diffrn_reflns_limit_h_min -15
_diffrn_reflns_limit_k_max 9
_diffrn_reflns_limit_k_min -9
_diffrn_reflns_limit_l_max 23
_diffrn_reflns_limit_l_min -25
_diffrn_reflns_number 10698
_diffrn_reflns_theta_full 25.01
_diffrn_reflns_theta_max 25.01
_diffrn_reflns_theta_min 1.68
_exptl_absorpt_coefficient_mu 1.062
_exptl_absorpt_correction_T_max 0.9293
_exptl_absorpt_correction_T_min 0.6699
_exptl_absorpt_correction_type multi-scan
_exptl_absorpt_process_details '(SADABS; Sheldrick, 1996)'
_exptl_crystal_colour dark-brown
_exptl_crystal_density_diffrn 1.527
_exptl_crystal_density_method 'not measured'
_exptl_crystal_description needle
_exptl_crystal_F_000 1012
_exptl_crystal_size_max 0.41
_exptl_crystal_size_mid 0.17
_exptl_crystal_size_min 0.07
_refine_diff_density_max 0.293
_refine_diff_density_min -0.414
_refine_ls_extinction_method none
_refine_ls_goodness_of_fit_ref 1.032
_refine_ls_hydrogen_treatment constr
_refine_ls_matrix_type full
_refine_ls_number_parameters 298
_refine_ls_number_reflns 3753
_refine_ls_number_restraints 0
_refine_ls_restrained_S_all 1.032
_refine_ls_R_factor_all 0.0912
_refine_ls_R_factor_gt 0.0425
_refine_ls_shift/su_max 0.001
_refine_ls_shift/su_mean 0.000
_refine_ls_structure_factor_coef Fsqd
_refine_ls_weighting_details 'calc w=1/[\s^2^(Fo^2^)+(0.0328P)^2^+2.0905P] where P=(Fo^2^+2Fc^2^)/3'
_refine_ls_weighting_scheme calc
_refine_ls_wR_factor_gt 0.0835
_refine_ls_wR_factor_ref 0.1084
_reflns_number_gt 2278
_reflns_number_total 3753
_reflns_threshold_expression I>2\s(I)
_cod_data_source_file at2815.cif
_cod_data_source_block I
_cod_original_sg_symbol_H-M 'P 21/n'
_cod_database_code 2222214
_cod_database_fobs_code 2222214

loop_
_symmetry_equiv_pos_as_xyz
'x, y, z'
'-x+1/2, y+1/2, -z+1/2'
'-x, -y, -z'
'x-1/2, -y-1/2, z-1/2'

loop_
_atom_site_type_symbol
_atom_site_label
_atom_site_fract_x
_atom_site_fract_y
_atom_site_fract_z
_atom_site_U_iso_or_equiv
_atom_site_adp_type
_atom_site_calc_flag
_atom_site_refinement_flags
_atom_site_occupancy
_atom_site_disorder_assembly
_atom_site_disorder_group
Cu Cu1 0.73155(4) 0.18038(7) 0.77719(2) 0.04608(19) Uani d . 1 . .
N N1 0.7004(3) 0.1798(4) 0.86373(14) 0.0465(9) Uani d . 1 . .
N N2 0.8811(2) 0.2362(4) 0.79867(15) 0.0452(9) Uani d . 1 . .
O O1 0.7720(2) 0.1113(4) 0.91807(14) 0.0680(9) Uani d . 1 . .
O O2 0.9266(2) 0.2769(4) 0.86424(13) 0.0512(8) Uani d . 1 . .
O O3 0.5864(2) 0.1927(4) 0.74053(12) 0.0555(8) Uani d . 1 . .
O O4 0.7494(2) 0.0995(4) 0.69654(13) 0.0562(8) Uani d . 1 . .
C C1 0.8537(4) 0.0179(6) 0.9005(2) 0.0689(14) Uani d . 1 . .
H H1A 0.8289 -0.0266 0.8572 0.083 Uiso calc R 1 . .
H H1B 0.8730 -0.0772 0.9297 0.083 Uiso calc R 1 . .
C C2 0.9486(3) 0.1269(6) 0.9028(2) 0.0637(13) Uani d . 1 . .
H H2A 0.9779 0.1594 0.9472 0.076 Uiso calc R 1 . .
H H2B 1.0015 0.0610 0.8882 0.076 Uiso calc R 1 . .
C C3 0.6172(3) 0.2413(5) 0.87978(19) 0.0465(11) Uani d . 1 . .
C C4 0.6114(4) 0.2381(7) 0.94956(19) 0.0661(14) Uani d . 1 . .
H H4A 0.6453 0.1376 0.9697 0.099 Uiso calc R 1 . .
H H4B 0.5389 0.2384 0.9523 0.099 Uiso calc R 1 . .
H H4C 0.6463 0.3362 0.9711 0.099 Uiso calc R 1 . .
C C5 0.5175(3) 0.2722(5) 0.76545(19) 0.0435(10) Uani d . 1 . .
C C6 0.5294(3) 0.3069(5) 0.83128(19) 0.0447(10) Uani d . 1 . .
C C7 0.4498(4) 0.4048(6) 0.8504(2) 0.0572(12) Uani d . 1 . .
H H7 0.4581 0.4316 0.8938 0.069 Uiso calc R 1 . .
C C8 0.3623(4) 0.4603(6) 0.8078(2) 0.0622(13) Uani d . 1 . .
H H8 0.3129 0.5248 0.8225 0.075 Uiso calc R 1 . .
C C9 0.3450(3) 0.4223(6) 0.7418(2) 0.0532(12) Uani d . 1 . .
C C10 0.4212(3) 0.3260(5) 0.7203(2) 0.0466(10) Uani d . 1 . .
C C11 0.4048(3) 0.2850(6) 0.6547(2) 0.0553(12) Uani d . 1 . .
H H11 0.4546 0.2203 0.6404 0.066 Uiso calc R 1 . .
C C12 0.3158(4) 0.3395(7) 0.6113(2) 0.0737(15) Uani d . 1 . .
H H12 0.3054 0.3109 0.5679 0.088 Uiso calc R 1 . .
C C13 0.2418(4) 0.4369(7) 0.6322(3) 0.0781(16) Uani d . 1 . .
H H13 0.1819 0.4739 0.6027 0.094 Uiso calc R 1 . .
C C14 0.2557(4) 0.4787(6) 0.6952(3) 0.0694(14) Uani d . 1 . .
H H14 0.2057 0.5458 0.7082 0.083 Uiso calc R 1 . .
C C15 0.9430(3) 0.2702(5) 0.7603(2) 0.0441(10) Uani d . 1 . .
C C16 1.0539(3) 0.3300(6) 0.7877(2) 0.0596(12) Uani d . 1 . .
H H16A 1.0532 0.4490 0.7969 0.089 Uiso calc R 1 . .
H H16B 1.0961 0.3103 0.7569 0.089 Uiso calc R 1 . .
H H16C 1.0831 0.2690 0.8266 0.089 Uiso calc R 1 . .
C C17 0.8113(3) 0.1659(5) 0.66393(18) 0.0388(10) Uani d . 1 . .
C C18 0.9056(3) 0.2506(5) 0.69117(19) 0.0418(10) Uani d . 1 . .
C C19 0.9665(3) 0.3161(6) 0.6492(2) 0.0530(11) Uani d . 1 . .
H H19 1.0285 0.3736 0.6672 0.064 Uiso calc R 1 . .
C C20 0.9390(3) 0.2994(6) 0.5845(2) 0.0564(12) Uani d . 1 . .
H H20 0.9819 0.3440 0.5592 0.068 Uiso calc R 1 . .
C C21 0.8443(3) 0.2135(5) 0.5550(2) 0.0485(11) Uani d . 1 . .
C C22 0.7806(3) 0.1459(5) 0.59432(19) 0.0427(10) Uani d . 1 . .
C C23 0.6864(3) 0.0651(5) 0.5649(2) 0.0502(11) Uani d . 1 . .
H H23 0.6435 0.0213 0.5904 0.060 Uiso calc R 1 . .
C C24 0.6560(4) 0.0493(6) 0.4991(2) 0.0613(13) Uani d . 1 . .
H H24 0.5929 -0.0043 0.4802 0.074 Uiso calc R 1 . .
C C25 0.7202(4) 0.1138(7) 0.4606(2) 0.0712(15) Uani d . 1 . .
H H25 0.7005 0.1010 0.4160 0.085 Uiso calc R 1 . .
C C26 0.8112(4) 0.1952(7) 0.4879(2) 0.0641(13) Uani d . 1 . .
H H26 0.8524 0.2398 0.4615 0.077 Uiso calc R 1 . .

loop_
_atom_site_aniso_label
_atom_site_aniso_U_11
_atom_site_aniso_U_22
_atom_site_aniso_U_33
_atom_site_aniso_U_12
_atom_site_aniso_U_13
_atom_site_aniso_U_23
Cu1 0.0401(3) 0.0603(4) 0.0372(3) -0.0043(3) 0.0077(2) -0.0032(3)
N1 0.046(2) 0.056(2) 0.0345(19) -0.0113(19) 0.0022(16) 0.0057(18)
N2 0.043(2) 0.050(2) 0.039(2) -0.0019(17) 0.0021(16) -0.0126(17)
O1 0.060(2) 0.093(3) 0.0447(19) -0.0031(19) -0.0005(16) 0.0194(18)
O2 0.0535(18) 0.051(2) 0.0445(17) -0.0028(15) 0.0010(13) -0.0102(15)
O3 0.0415(16) 0.087(2) 0.0368(16) -0.0011(17) 0.0062(13) -0.0113(16)
O4 0.0506(18) 0.077(2) 0.0449(17) -0.0232(16) 0.0196(14) -0.0171(16)
C1 0.068(3) 0.055(3) 0.070(3) 0.002(3) -0.012(3) 0.018(3)
C2 0.056(3) 0.064(3) 0.062(3) 0.013(3) -0.005(2) 0.002(3)
C3 0.052(3) 0.051(3) 0.037(2) -0.019(2) 0.011(2) 0.000(2)
C4 0.068(3) 0.093(4) 0.039(3) -0.018(3) 0.015(2) 0.002(3)
C5 0.041(2) 0.046(3) 0.044(2) -0.015(2) 0.011(2) -0.001(2)
C6 0.047(2) 0.048(3) 0.041(2) -0.010(2) 0.015(2) -0.005(2)
C7 0.066(3) 0.060(3) 0.051(3) -0.016(3) 0.025(3) -0.005(2)
C8 0.058(3) 0.051(3) 0.085(4) -0.007(3) 0.032(3) -0.006(3)
C9 0.045(3) 0.043(3) 0.073(3) -0.011(2) 0.017(2) 0.007(3)
C10 0.041(2) 0.047(3) 0.051(3) -0.013(2) 0.008(2) 0.004(2)
C11 0.044(3) 0.060(3) 0.059(3) -0.012(2) 0.005(2) 0.006(2)
C12 0.058(3) 0.090(4) 0.063(3) -0.021(3) -0.008(3) 0.018(3)
C13 0.048(3) 0.075(4) 0.100(5) -0.006(3) -0.006(3) 0.028(4)
C14 0.045(3) 0.057(3) 0.106(4) -0.003(2) 0.016(3) 0.011(3)
C15 0.039(2) 0.037(3) 0.056(3) 0.0032(19) 0.008(2) -0.009(2)
C16 0.043(3) 0.062(3) 0.070(3) -0.004(2) 0.006(2) -0.008(3)
C17 0.033(2) 0.040(3) 0.045(2) 0.0005(19) 0.0113(18) -0.006(2)
C18 0.039(2) 0.042(3) 0.045(2) 0.002(2) 0.0125(19) -0.003(2)
C19 0.043(2) 0.052(3) 0.066(3) -0.004(2) 0.017(2) -0.001(3)
C20 0.057(3) 0.062(3) 0.057(3) -0.001(3) 0.026(2) 0.004(3)
C21 0.051(3) 0.051(3) 0.046(3) 0.009(2) 0.013(2) 0.006(2)
C22 0.044(2) 0.044(3) 0.041(2) 0.006(2) 0.0108(19) -0.001(2)
C23 0.049(3) 0.050(3) 0.050(3) 0.001(2) 0.010(2) -0.002(2)
C24 0.055(3) 0.077(4) 0.045(3) 0.004(3) -0.004(2) -0.008(3)
C25 0.072(4) 0.094(4) 0.044(3) 0.010(3) 0.005(3) 0.009(3)
C26 0.066(3) 0.078(4) 0.051(3) 0.008(3) 0.019(2) 0.016(3)

loop_
_atom_type_symbol
_atom_type_description
_atom_type_scat_dispersion_real
_atom_type_scat_dispersion_imag
_atom_type_scat_source
C C 0.0033 0.0016 'International Tables Vol C Tables 4.2.6.8 and 6.1.1.4'
H H 0.0000 0.0000 'International Tables Vol C Tables 4.2.6.8 and 6.1.1.4'
N N 0.0061 0.0033 'International Tables Vol C Tables 4.2.6.8 and 6.1.1.4'
O O 0.0106 0.0060 'International Tables Vol C Tables 4.2.6.8 and 6.1.1.4'
Cu Cu 0.3201 1.2651 'International Tables Vol C Tables 4.2.6.8 and 6.1.1.4'

loop_
_geom_angle_atom_site_label_1
_geom_angle_atom_site_label_2
_geom_angle_atom_site_label_3
_geom_angle_site_symmetry_1
_geom_angle_site_symmetry_3
_geom_angle
_geom_angle_publ_flag
O3 Cu1 O4 . . 87.76(11) ?
O3 Cu1 N2 . . 160.95(14) ?
O4 Cu1 N2 . . 88.05(12) ?
O3 Cu1 N1 . . 89.17(12) ?
O4 Cu1 N1 . . 159.73(14) ?
N2 Cu1 N1 . . 100.93(13) ?
C3 N1 O1 . . 111.1(3) ?
C3 N1 Cu1 . . 127.2(3) ?
O1 N1 Cu1 . . 121.7(3) ?
C15 N2 O2 . . 113.0(3) ?
C15 N2 Cu1 . . 129.1(3) ?
O2 N2 Cu1 . . 116.9(2) ?
C1 O1 N1 . . 112.2(3) ?
N2 O2 C2 . . 111.0(3) ?
C5 O3 Cu1 . . 125.3(2) ?
C17 O4 Cu1 . . 124.9(3) ?
O1 C1 C2 . . 110.9(4) ?
O1 C1 H1A . . 109.5 ?
C2 C1 H1A . . 109.5 ?
O1 C1 H1B . . 109.5 ?
C2 C1 H1B . . 109.5 ?
H1A C1 H1B . . 108.0 ?
O2 C2 C1 . . 113.6(3) ?
O2 C2 H2A . . 108.8 ?
C1 C2 H2A . . 108.8 ?
O2 C2 H2B . . 108.8 ?
C1 C2 H2B . . 108.8 ?
H2A C2 H2B . . 107.7 ?
N1 C3 C6 . . 121.0(4) ?
N1 C3 C4 . . 119.0(4) ?
C6 C3 C4 . . 120.0(4) ?
C3 C4 H4A . . 109.5 ?
C3 C4 H4B . . 109.5 ?
H4A C4 H4B . . 109.5 ?
C3 C4 H4C . . 109.5 ?
H4A C4 H4C . . 109.5 ?
H4B C4 H4C . . 109.5 ?
O3 C5 C6 . . 124.9(4) ?
O3 C5 C10 . . 116.2(4) ?
C6 C5 C10 . . 119.0(4) ?
C5 C6 C7 . . 118.0(4) ?
C5 C6 C3 . . 122.1(4) ?
C7 C6 C3 . . 119.8(4) ?
C8 C7 C6 . . 122.6(4) ?
C8 C7 H7 . . 118.7 ?
C6 C7 H7 . . 118.7 ?
C7 C8 C9 . . 121.2(4) ?
C7 C8 H8 . . 119.4 ?
C9 C8 H8 . . 119.4 ?
C8 C9 C10 . . 118.5(4) ?
C8 C9 C14 . . 123.5(5) ?
C10 C9 C14 . . 118.0(5) ?
C11 C10 C9 . . 119.4(4) ?
C11 C10 C5 . . 120.1(4) ?
C9 C10 C5 . . 120.5(4) ?
C12 C11 C10 . . 120.7(5) ?
C12 C11 H11 . . 119.7 ?
C10 C11 H11 . . 119.7 ?
C11 C12 C13 . . 120.0(5) ?
C11 C12 H12 . . 120.0 ?
C13 C12 H12 . . 120.0 ?
C14 C13 C12 . . 120.6(5) ?
C14 C13 H13 . . 119.7 ?
C12 C13 H13 . . 119.7 ?
C13 C14 C9 . . 121.4(5) ?
C13 C14 H14 . . 119.3 ?
C9 C14 H14 . . 119.3 ?
N2 C15 C18 . . 120.2(4) ?
N2 C15 C16 . . 120.0(4) ?
C18 C15 C16 . . 119.8(4) ?
C15 C16 H16A . . 109.5 ?
C15 C16 H16B . . 109.5 ?
H16A C16 H16B . . 109.5 ?
C15 C16 H16C . . 109.5 ?
H16A C16 H16C . . 109.5 ?
H16B C16 H16C . . 109.5 ?
O4 C17 C18 . . 124.6(4) ?
O4 C17 C22 . . 116.4(3) ?
C18 C17 C22 . . 118.9(4) ?
C17 C18 C19 . . 118.4(4) ?
C17 C18 C15 . . 122.0(4) ?
C19 C18 C15 . . 119.6(4) ?
C20 C19 C18 . . 123.4(4) ?
C20 C19 H19 . . 118.3 ?
C18 C19 H19 . . 118.3 ?
C19 C20 C21 . . 120.0(4) ?
C19 C20 H20 . . 120.0 ?
C21 C20 H20 . . 120.0 ?
C26 C21 C22 . . 118.7(4) ?
C26 C21 C20 . . 122.2(4) ?
C22 C21 C20 . . 119.1(4) ?
C23 C22 C21 . . 118.8(4) ?
C23 C22 C17 . . 121.0(4) ?
C21 C22 C17 . . 120.1(4) ?
C24 C23 C22 . . 121.2(4) ?
C24 C23 H23 . . 119.4 ?
C22 C23 H23 . . 119.4 ?
C23 C24 C25 . . 119.7(4) ?
C23 C24 H24 . . 120.1 ?
C25 C24 H24 . . 120.1 ?
C26 C25 C24 . . 120.3(4) ?
C26 C25 H25 . . 119.9 ?
C24 C25 H25 . . 119.9 ?
C25 C26 C21 . . 121.3(4) ?
C25 C26 H26 . . 119.3 ?
C21 C26 H26 . . 119.3 ?

loop_
_geom_bond_atom_site_label_1
_geom_bond_atom_site_label_2
_geom_bond_site_symmetry_2
_geom_bond_distance
_geom_bond_publ_flag
Cu1 O3 . 1.876(3) ?
Cu1 O4 . 1.895(3) ?
Cu1 N2 . 1.947(3) ?
Cu1 N1 . 1.976(3) ?
N1 C3 . 1.302(5) ?
N1 O1 . 1.417(4) ?
N2 C15 . 1.301(5) ?
N2 O2 . 1.423(4) ?
O1 C1 . 1.414(5) ?
O2 C2 . 1.432(5) ?
O3 C5 . 1.304(5) ?
O4 C17 . 1.290(4) ?
C1 C2 . 1.497(6) ?
C1 H1A . 0.9700 ?
C1 H1B . 0.9700 ?
C2 H2A . 0.9700 ?
C2 H2B . 0.9700 ?
C3 C6 . 1.450(6) ?
C3 C4 . 1.505(5) ?
C4 H4A . 0.9600 ?
C4 H4B . 0.9600 ?
C4 H4C . 0.9600 ?
C5 C6 . 1.401(5) ?
C5 C10 . 1.458(5) ?
C6 C7 . 1.426(6) ?
C7 C8 . 1.357(6) ?
C7 H7 . 0.9300 ?
C8 C9 . 1.402(6) ?
C8 H8 . 0.9300 ?
C9 C10 . 1.407(6) ?
C9 C14 . 1.417(6) ?
C10 C11 . 1.402(6) ?
C11 C12 . 1.376(6) ?
C11 H11 . 0.9300 ?
C12 C13 . 1.385(7) ?
C12 H12 . 0.9300 ?
C13 C14 . 1.352(7) ?
C13 H13 . 0.9300 ?
C14 H14 . 0.9300 ?
C15 C18 . 1.449(5) ?
C15 C16 . 1.504(5) ?
C16 H16A . 0.9600 ?
C16 H16B . 0.9600 ?
C16 H16C . 0.9600 ?
C17 C18 . 1.403(5) ?
C17 C22 . 1.453(5) ?
C18 C19 . 1.422(5) ?
C19 C20 . 1.346(6) ?
C19 H19 . 0.9300 ?
C20 C21 . 1.421(6) ?
C20 H20 . 0.9300 ?
C21 C26 . 1.404(6) ?
C21 C22 . 1.411(5) ?
C22 C23 . 1.398(5) ?
C23 C24 . 1.372(5) ?
C23 H23 . 0.9300 ?
C24 C25 . 1.394(6) ?
C24 H24 . 0.9300 ?
C25 C26 . 1.357(6) ?
C25 H25 . 0.9300 ?
C26 H26 . 0.9300 ?

loop_
_geom_hbond_atom_site_label_D
_geom_hbond_atom_site_label_H
_geom_hbond_atom_site_label_A
_geom_hbond_site_symmetry_A
_geom_hbond_distance_DH
_geom_hbond_distance_HA
_geom_hbond_distance_DA
_geom_hbond_angle_DHA
_geom_hbond_publ_flag
C16 H16A O3 2_656 0.96 2.64 3.375(5) 133.5 y
C23 H23 O2 2_646 0.93 2.43 3.261(5) 149.2 y
C4 H4C Cg8 2_656 0.96 2.68 3.564(6) 153 y

loop_
_geom_torsion_atom_site_label_1
_geom_torsion_atom_site_label_2
_geom_torsion_atom_site_label_3
_geom_torsion_atom_site_label_4
_geom_torsion_site_symmetry_1
_geom_torsion_site_symmetry_2
_geom_torsion_site_symmetry_3
_geom_torsion_site_symmetry_4
_geom_torsion
_geom_torsion_publ_flag
O3 Cu1 N1 C3 . . . . -25.1(4) ?
O4 Cu1 N1 C3 . . . . -106.3(5) ?
N2 Cu1 N1 C3 . . . . 138.7(3) ?
O3 Cu1 N1 O1 . . . . 156.5(3) ?
O4 Cu1 N1 O1 . . . . 75.2(5) ?
N2 Cu1 N1 O1 . . . . -39.8(3) ?
O3 Cu1 N2 C15 . . . . -51.8(6) ?
O4 Cu1 N2 C15 . . . . 25.6(4) ?
N1 Cu1 N2 C15 . . . . -172.7(4) ?
O3 Cu1 N2 O2 . . . . 115.2(4) ?
O4 Cu1 N2 O2 . . . . -167.5(3) ?
N1 Cu1 N2 O2 . . . . -5.8(3) ?
C3 N1 O1 C1 . . . . 169.7(4) ?
Cu1 N1 O1 C1 . . . . -11.6(4) ?
C15 N2 O2 C2 . . . . -111.8(4) ?
Cu1 N2 O2 C2 . . . . 79.2(3) ?
O4 Cu1 O3 C5 . . . . -166.2(3) ?
N2 Cu1 O3 C5 . . . . -88.8(5) ?
N1 Cu1 O3 C5 . . . . 33.8(3) ?
O3 Cu1 O4 C17 . . . . 125.2(3) ?
N2 Cu1 O4 C17 . . . . -36.2(3) ?
N1 Cu1 O4 C17 . . . . -153.3(4) ?
N1 O1 C1 C2 . . . . 93.8(4) ?
N2 O2 C2 C1 . . . . -57.3(5) ?
O1 C1 C2 O2 . . . . -55.4(5) ?
O1 N1 C3 C6 . . . . -175.4(3) ?
Cu1 N1 C3 C6 . . . . 6.0(6) ?
O1 N1 C3 C4 . . . . 2.4(5) ?
Cu1 N1 C3 C4 . . . . -176.1(3) ?
Cu1 O3 C5 C6 . . . . -24.8(6) ?
Cu1 O3 C5 C10 . . . . 155.8(3) ?
O3 C5 C6 C7 . . . . 176.0(4) ?
C10 C5 C6 C7 . . . . -4.6(6) ?
O3 C5 C6 C3 . . . . -6.4(6) ?
C10 C5 C6 C3 . . . . 173.0(4) ?
N1 C3 C6 C5 . . . . 15.5(6) ?
C4 C3 C6 C5 . . . . -162.4(4) ?
N1 C3 C6 C7 . . . . -167.0(4) ?
C4 C3 C6 C7 . . . . 15.2(6) ?
C5 C6 C7 C8 . . . . 2.0(6) ?
C3 C6 C7 C8 . . . . -175.6(4) ?
C6 C7 C8 C9 . . . . 0.6(7) ?
C7 C8 C9 C10 . . . . -0.6(6) ?
C7 C8 C9 C14 . . . . -179.3(4) ?
C8 C9 C10 C11 . . . . 179.2(4) ?
C14 C9 C10 C11 . . . . -2.0(6) ?
C8 C9 C10 C5 . . . . -2.1(6) ?
C14 C9 C10 C5 . . . . 176.7(4) ?
O3 C5 C10 C11 . . . . 2.8(6) ?
C6 C5 C10 C11 . . . . -176.6(4) ?
O3 C5 C10 C9 . . . . -175.8(4) ?
C6 C5 C10 C9 . . . . 4.7(6) ?
C9 C10 C11 C12 . . . . 0.7(6) ?
C5 C10 C11 C12 . . . . -178.0(4) ?
C10 C11 C12 C13 . . . . 0.5(7) ?
C11 C12 C13 C14 . . . . -0.3(8) ?
C12 C13 C14 C9 . . . . -1.1(8) ?
C8 C9 C14 C13 . . . . -179.1(5) ?
C10 C9 C14 C13 . . . . 2.2(7) ?
O2 N2 C15 C18 . . . . -174.5(3) ?
Cu1 N2 C15 C18 . . . . -7.2(6) ?
O2 N2 C15 C16 . . . . 5.5(5) ?
Cu1 N2 C15 C16 . . . . 172.9(3) ?
Cu1 O4 C17 C18 . . . . 30.4(5) ?
Cu1 O4 C17 C22 . . . . -151.3(3) ?
O4 C17 C18 C19 . . . . 179.4(4) ?
C22 C17 C18 C19 . . . . 1.2(6) ?
O4 C17 C18 C15 . . . . 0.4(6) ?
C22 C17 C18 C15 . . . . -177.8(3) ?
N2 C15 C18 C17 . . . . -12.2(6) ?
C16 C15 C18 C17 . . . . 167.8(4) ?
N2 C15 C18 C19 . . . . 168.8(4) ?
C16 C15 C18 C19 . . . . -11.2(6) ?
C17 C18 C19 C20 . . . . -0.9(6) ?
C15 C18 C19 C20 . . . . 178.1(4) ?
C18 C19 C20 C21 . . . . 0.5(7) ?
C19 C20 C21 C26 . . . . 178.9(4) ?
C19 C20 C21 C22 . . . . -0.4(6) ?
C26 C21 C22 C23 . . . . -0.8(6) ?
C20 C21 C22 C23 . . . . 178.5(4) ?
C26 C21 C22 C17 . . . . -178.6(4) ?
C20 C21 C22 C17 . . . . 0.7(6) ?
O4 C17 C22 C23 . . . . 2.8(6) ?
C18 C17 C22 C23 . . . . -178.9(4) ?
O4 C17 C22 C21 . . . . -179.5(4) ?
C18 C17 C22 C21 . . . . -1.1(6) ?
C21 C22 C23 C24 . . . . 0.7(6) ?
C17 C22 C23 C24 . . . . 178.5(4) ?
C22 C23 C24 C25 . . . . 0.3(7) ?
C23 C24 C25 C26 . . . . -1.4(7) ?
C24 C25 C26 C21 . . . . 1.4(8) ?
C22 C21 C26 C25 . . . . -0.3(7) ?
C20 C21 C26 C25 . . . . -179.5(5) ?
